data_7248775
loop_
_publ_author_name
'\/Lyczko, Krzysztof'
'Pogorzelska, Anna'
'Cz\;e\'scik, Urszula'
'Koronkiewicz, Miros\/lawa'
'Rode, Joanna E.'
'Bednarek, El\.zbieta'
'Kaw\;ecki, Robert'
'W\;egrzy\'nska, Karolina'
'Baraniak, Anna'
'Milczarek, Ma\/lgorzata'
'Dobrowolski, Jan Cz.'

_publ_section_title
;
 Tricarbonyl rhenium(i) complexes with 8-hydroxyquinolines: structural,
 chemical, antibacterial, and anticancer characteristics
;
_journal_issue 25
_journal_name_full 'RSC Advances'
_journal_page_first 18080
_journal_page_last 18092
_journal_paper_doi 10.1039/D4RA03141E
_journal_volume 14
_journal_year 2024
_chemical_formula_moiety 'C21 H14 N3 O4 Re, C H4 O'
_chemical_formula_sum 'C22 H18 N3 O5 Re'
_chemical_formula_weight 590.59
_chemical_name_systematic 'tricarbonyl-(5-phenyl-1H-pyrazole)-(5-chloroquinolin-8-olato-N,O)-rhenium(I) methanol solvate'
_space_group_crystal_system triclinic
_space_group_IT_number 2
_space_group_name_Hall '-P 1'
_space_group_name_H-M_alt 'P -1'
_atom_sites_solution_hydrogens mixed
_atom_sites_solution_primary direct
_audit_creation_date 2024-04-20
_audit_creation_method
;
Olex2 1.5
(compiled 2024.02.16 svn.r378c4104 for OlexSys, GUI svn.r6928)
;
_audit_update_record
;
2024-04-21 deposited with the CCDC.	2024-05-26 downloaded from the CCDC.
;
_cell_angle_alpha 74.151(4)
_cell_angle_beta 77.427(3)
_cell_angle_gamma 72.802(3)
_cell_formula_units_Z 2
_cell_length_a 7.4449(2)
_cell_length_b 9.4022(4)
_cell_length_c 16.3685(7)
_cell_measurement_reflns_used 5844
_cell_measurement_temperature 100.0(1)
_cell_measurement_theta_max 69.9030
_cell_measurement_theta_min 5.0520
_cell_volume 1041.18(7)
_computing_cell_refinement 'CrysAlisPro (Rigaku OD, 2020)'
_computing_data_collection 'CrysAlisPro (Rigaku OD, 2020)'
_computing_data_reduction 'CrysAlisPro (Rigaku OD, 2020)'
_computing_molecular_graphics 'Olex2 1.5 (Dolomanov et al., 2009)'
_computing_publication_material 'Olex2 1.5 (Dolomanov et al., 2009)'
_computing_structure_refinement 'SHELXL 2017/1 (Sheldrick, 2015)'
_diffrn_ambient_temperature 100.0(1)
_diffrn_detector_area_resol_mean 16.0131
_diffrn_measured_fraction_theta_full 0.996
_diffrn_measured_fraction_theta_max 0.976
_diffrn_measurement_device_type 'SuperNova, Dual, Cu at home/near, Eos'
_diffrn_measurement_method '\w scans'
_diffrn_radiation_type CuK\a
_diffrn_radiation_wavelength 1.54184
_diffrn_reflns_av_R_equivalents 0.0276
_diffrn_reflns_av_unetI/netI 0.0290
_diffrn_reflns_Laue_measured_fraction_full 0.996
_diffrn_reflns_Laue_measured_fraction_max 0.976
_diffrn_reflns_limit_h_max 8
_diffrn_reflns_limit_h_min -8
_diffrn_reflns_limit_k_max 8
_diffrn_reflns_limit_k_min -11
_diffrn_reflns_limit_l_max 19
_diffrn_reflns_limit_l_min -20
_diffrn_reflns_number 7486
_diffrn_reflns_point_group_measured_fraction_full 0.996
_diffrn_reflns_point_group_measured_fraction_max 0.976
_diffrn_reflns_theta_full 67.684
_diffrn_reflns_theta_max 70.398
_diffrn_reflns_theta_min 2.838
_exptl_absorpt_coefficient_mu 11.761
_exptl_absorpt_correction_T_max 1.00000
_exptl_absorpt_correction_T_min 0.64364
_exptl_absorpt_correction_type multi-scan
_exptl_absorpt_process_details 'CrysAlisPro (Rigaku OD, 2020)'
_exptl_crystal_colour yellow
_exptl_crystal_colour_primary yellow
_exptl_crystal_density_diffrn 1.884
_exptl_crystal_description block
_exptl_crystal_F_000 572
_exptl_crystal_size_max 0.2
_exptl_crystal_size_mid 0.12
_exptl_crystal_size_min 0.1
_refine_diff_density_max 1.344
_refine_diff_density_min -1.749
_refine_diff_density_rms 0.125
_refine_ls_extinction_method none
_refine_ls_goodness_of_fit_ref 1.104
_refine_ls_hydrogen_treatment mixed
_refine_ls_matrix_type full
_refine_ls_number_parameters 289
_refine_ls_number_reflns 3879
_refine_ls_number_restraints 3
_refine_ls_restrained_S_all 1.104
_refine_ls_R_factor_all 0.0253
_refine_ls_R_factor_gt 0.0246
_refine_ls_shift/su_max 0.001
_refine_ls_shift/su_mean 0.000
_refine_ls_structure_factor_coef Fsqd
_refine_ls_weighting_details 'w=1/[\s^2^(Fo^2^)+(0.0391P)^2^+0.8769P] where P=(Fo^2^+2Fc^2^)/3'
_refine_ls_weighting_scheme calc
_refine_ls_wR_factor_gt 0.0637
_refine_ls_wR_factor_ref 0.0641
_reflns_Friedel_coverage 0.000
_reflns_number_gt 3794
_reflns_number_total 3879
_reflns_threshold_expression 'I > 2\s(I)'
_cod_data_source_file d4ra03141e2.cif
_cod_data_source_block 14-re(co)3(q)hphpz-meoh
_cod_database_code 7248775
_shelx_shelxl_version_number 2017/1
_shelx_space_group_comment
;
The symmetry employed for this shelxl refinement is uniquely defined
by the following loop, which should always be used as a source of
symmetry information in preference to the above space-group names.
They are only intended as comments.
;
_olex2_refinement_description
;
1. Fixed Uiso
 At 1.2 times of:
  All C(H) groups
 At 1.5 times of:
  All C(H,H,H) groups
2. Restrained distances
 O5-H5A
 0.85 with sigma of 0.02
 H3-H5A
 2.2 with sigma of 0.02
 N3-H3
 0.87 with sigma of 0.02
3.a Aromatic/amide H refined with riding coordinates:
 C5(H5), C21(H21), C14(H14), C20(H20), C18(H18), C4(H4), C15(H15), C8(H8),
 C6(H6), C9(H9), C17(H17), C10(H10), C19(H19)
3.b Idealised Me refined as rotating group:
 C22(H22A,H22B,H22C)
;
_olex2_submission_special_instructions 'No special instructions were received'

loop_
_space_group_symop_operation_xyz
'x, y, z'
'-x, -y, -z'

loop_
_atom_site_label
_atom_site_type_symbol
_atom_site_fract_x
_atom_site_fract_y
_atom_site_fract_z
_atom_site_U_iso_or_equiv
_atom_site_adp_type
_atom_site_occupancy
_atom_site_site_symmetry_order
_atom_site_calc_flag
_atom_site_refinement_flags_posn
_atom_site_refinement_flags_adp
_atom_site_refinement_flags_occupancy
_atom_site_disorder_assembly
_atom_site_disorder_group
Re1 Re 0.77741(2) 0.13235(2) 0.68285(2) 0.01299(7) Uani 1 1 d . . . . .
C12 C 0.8703(5) 0.4368(4) 0.6282(2) 0.0148(7) Uani 1 1 d . . . . .
C5 C 1.2582(5) 0.3596(5) 0.5863(2) 0.0206(8) Uani 1 1 d . . . . .
H5 H 1.392793 0.329731 0.572758 0.025 Uiso 1 1 calc R U . . .
C2 C 0.9664(5) -0.0580(4) 0.6966(2) 0.0194(8) Uani 1 1 d . . . . .
C21 C 0.6117(8) 0.3248(5) 1.0653(3) 0.0364(10) Uani 1 1 d . . . . .
H21 H 0.732473 0.346952 1.053429 0.044 Uiso 1 1 calc R U . . .
C14 C 0.9008(6) 0.1634(5) 0.9271(3) 0.0272(9) Uani 1 1 d . . . . .
H14 H 0.982440 0.155322 0.966242 0.033 Uiso 1 1 calc R U . . .
C20 C 0.4805(9) 0.3670(6) 1.1345(3) 0.0476(14) Uani 1 1 d . . . . .
H20 H 0.511901 0.418118 1.170073 0.057 Uiso 1 1 calc R U . . .
C18 C 0.2563(7) 0.2627(7) 1.1001(3) 0.0537(16) Uani 1 1 d . . . . .
H18 H 0.134243 0.242855 1.111782 0.064 Uiso 1 1 calc R U . . .
O5 O 0.3077(4) 0.3165(3) 0.80524(19) 0.0250(6) Uani 1 1 d D . . . .
N2 N 0.8020(4) 0.1582(4) 0.8084(2) 0.0181(6) Uani 1 1 d . . . . .
O4 O 0.5872(3) 0.3529(3) 0.67656(16) 0.0158(5) Uani 1 1 d . . . . .
O3 O 0.7576(4) 0.0992(3) 0.50389(17) 0.0235(6) Uani 1 1 d . . . . .
C4 C 1.1524(5) 0.2488(4) 0.6146(2) 0.0173(7) Uani 1 1 d . . . . .
H4 H 1.217656 0.144312 0.618502 0.021 Uiso 1 1 calc R U . . .
N1 N 0.9647(4) 0.2852(3) 0.63609(19) 0.0147(6) Uani 1 1 d . . . . .
N3 N 0.6504(4) 0.2014(4) 0.8673(2) 0.0190(6) Uani 1 1 d D . . . .
O1 O 0.4447(4) -0.0207(3) 0.75044(19) 0.0248(6) Uani 1 1 d . . . . .
C7 C 0.9661(5) 0.5545(4) 0.5992(2) 0.0171(7) Uani 1 1 d . . . . .
C1 C 0.5735(6) 0.0304(4) 0.7274(2) 0.0204(8) Uani 1 1 d . . . . .
C15 C 0.9540(5) 0.1349(5) 0.8452(3) 0.0247(8) Uani 1 1 d . . . . .
H15 H 1.081750 0.103078 0.819027 0.030 Uiso 1 1 calc R U . . .
C8 C 0.8567(6) 0.7078(4) 0.5910(2) 0.0209(8) Uani 1 1 d . . . . .
H8 H 0.917550 0.789263 0.571364 0.025 Uiso 1 1 calc R U . . .
C6 C 1.1659(5) 0.5099(4) 0.5787(2) 0.0194(7) Uani 1 1 d . . . . .
H6 H 1.236295 0.585272 0.559366 0.023 Uiso 1 1 calc R U . . .
C13 C 0.7050(6) 0.2059(4) 0.9396(2) 0.0210(8) Uani 1 1 d . . . . .
C11 C 0.6683(5) 0.4698(4) 0.6501(2) 0.0147(7) Uani 1 1 d . . . . .
C9 C 0.6635(6) 0.7379(4) 0.6116(2) 0.0214(8) Uani 1 1 d . . . . .
H9 H 0.591443 0.841173 0.605675 0.026 Uiso 1 1 calc R U . . .
C17 C 0.3874(7) 0.2185(6) 1.0304(3) 0.0369(11) Uani 1 1 d . . . . .
H17 H 0.354998 0.167491 0.995081 0.044 Uiso 1 1 calc R U . . .
O2 O 1.0825(4) -0.1715(3) 0.70754(18) 0.0256(6) Uani 1 1 d . . . . .
C10 C 0.5673(5) 0.6201(4) 0.6414(2) 0.0171(7) Uani 1 1 d . . . . .
H10 H 0.432683 0.644826 0.655462 0.021 Uiso 1 1 calc R U . . .
C19 C 0.3049(8) 0.3352(7) 1.1518(3) 0.0553(18) Uani 1 1 d . . . . .
H19 H 0.216656 0.363372 1.199741 0.066 Uiso 1 1 calc R U . . .
C16 C 0.5651(6) 0.2494(5) 1.0131(3) 0.0265(9) Uani 1 1 d . . . . .
C3 C 0.7651(5) 0.1137(4) 0.5706(2) 0.0174(7) Uani 1 1 d . . . . .
C22 C 0.1543(7) 0.4423(5) 0.8208(3) 0.0367(11) Uani 1 1 d . . . . .
H22A H 0.049383 0.447324 0.792066 0.055 Uiso 1 1 calc R U . . .
H22B H 0.196272 0.536980 0.798486 0.055 Uiso 1 1 calc R U . . .
H22C H 0.111053 0.429708 0.882791 0.055 Uiso 1 1 calc R U . . .
H5A H 0.368(5) 0.352(5) 0.7566(16) 0.038(14) Uiso 1 1 d D . . . .
H3 H 0.536(4) 0.221(5) 0.858(3) 0.036(14) Uiso 1 1 d D . . . .

loop_
_atom_site_aniso_label
_atom_site_aniso_U_11
_atom_site_aniso_U_22
_atom_site_aniso_U_33
_atom_site_aniso_U_23
_atom_site_aniso_U_13
_atom_site_aniso_U_12
Re1 0.01246(10) 0.01029(10) 0.01516(10) -0.00297(6) -0.00096(6) -0.00197(6)
C12 0.0177(17) 0.0163(17) 0.0119(16) -0.0047(13) -0.0034(13) -0.0041(14)
C5 0.0163(17) 0.030(2) 0.0162(18) -0.0034(15) -0.0049(14) -0.0074(15)
C2 0.0191(18) 0.0208(19) 0.0174(18) -0.0044(14) -0.0005(14) -0.0052(16)
C21 0.055(3) 0.029(2) 0.020(2) -0.0041(17) -0.0019(19) -0.007(2)
C14 0.026(2) 0.035(2) 0.0199(19) -0.0043(17) -0.0052(15) -0.0071(17)
C20 0.073(4) 0.034(3) 0.021(2) -0.0065(19) -0.002(2) 0.005(3)
C18 0.030(3) 0.077(4) 0.029(3) -0.004(3) 0.000(2) 0.015(3)
O5 0.0179(13) 0.0239(14) 0.0263(15) -0.0014(12) 0.0002(11) -0.0014(11)
N2 0.0162(15) 0.0176(15) 0.0169(15) -0.0028(12) -0.0002(12) -0.0013(12)
O4 0.0120(11) 0.0121(12) 0.0220(13) -0.0066(10) 0.0004(9) -0.0007(9)
O3 0.0301(15) 0.0233(14) 0.0185(14) -0.0070(11) -0.0038(11) -0.0063(12)
C4 0.0130(17) 0.0214(18) 0.0156(17) -0.0021(14) -0.0010(13) -0.0040(14)
N1 0.0145(14) 0.0155(14) 0.0143(14) -0.0028(11) -0.0005(11) -0.0055(12)
N3 0.0165(15) 0.0187(15) 0.0186(15) -0.0032(12) -0.0012(12) -0.0019(12)
O1 0.0183(13) 0.0205(14) 0.0341(16) -0.0021(12) 0.0027(11) -0.0110(11)
C7 0.0234(18) 0.0199(18) 0.0112(16) -0.0051(13) -0.0053(13) -0.0069(15)
C1 0.026(2) 0.0115(17) 0.0206(19) -0.0022(14) -0.0041(15) -0.0004(15)
C15 0.0178(19) 0.033(2) 0.023(2) -0.0060(16) -0.0022(15) -0.0070(16)
C8 0.033(2) 0.0176(18) 0.0164(18) -0.0042(14) -0.0037(15) -0.0119(16)
C6 0.0246(19) 0.0256(19) 0.0123(17) -0.0016(14) -0.0041(14) -0.0141(16)
C13 0.028(2) 0.0171(17) 0.0153(17) -0.0014(14) -0.0015(15) -0.0049(15)
C11 0.0178(17) 0.0154(17) 0.0118(16) -0.0035(13) -0.0022(13) -0.0052(13)
C9 0.031(2) 0.0147(17) 0.0184(18) -0.0067(14) 0.0003(15) -0.0053(15)
C17 0.030(2) 0.046(3) 0.021(2) -0.0006(19) -0.0005(17) 0.002(2)
O2 0.0248(14) 0.0154(13) 0.0308(15) -0.0048(11) -0.0047(11) 0.0037(11)
C10 0.0173(17) 0.0160(17) 0.0175(18) -0.0080(14) -0.0012(13) -0.0005(14)
C19 0.056(3) 0.059(4) 0.014(2) -0.001(2) 0.002(2) 0.028(3)
C16 0.034(2) 0.0194(19) 0.0155(19) 0.0011(15) -0.0010(16) 0.0030(17)
C3 0.0172(17) 0.0104(16) 0.0220(19) -0.0022(14) -0.0007(14) -0.0023(13)
C22 0.033(2) 0.028(2) 0.036(3) -0.0035(19) 0.0051(19) 0.0017(19)

loop_
_atom_type_symbol
_atom_type_description
_atom_type_scat_dispersion_real
_atom_type_scat_dispersion_imag
_atom_type_scat_source
C C 0.0181 0.0091 'International Tables Vol C Tables 4.2.6.8 and 6.1.1.4'
H H 0.0000 0.0000 'International Tables Vol C Tables 4.2.6.8 and 6.1.1.4'
N N 0.0311 0.0180 'International Tables Vol C Tables 4.2.6.8 and 6.1.1.4'
O O 0.0492 0.0322 'International Tables Vol C Tables 4.2.6.8 and 6.1.1.4'
Re Re -5.2083 5.8923 'International Tables Vol C Tables 4.2.6.8 and 6.1.1.4'

loop_
_geom_angle_atom_site_label_1
_geom_angle_atom_site_label_2
_geom_angle_atom_site_label_3
_geom_angle
_geom_angle_site_symmetry_1
_geom_angle_site_symmetry_3
_geom_angle_publ_flag
C2 Re1 N2 90.84(14) . . ?
C2 Re1 O4 172.65(13) . . ?
C2 Re1 N1 98.65(14) . . ?
C2 Re1 C1 91.84(16) . . ?
C2 Re1 C3 88.98(15) . . ?
O4 Re1 N2 83.04(11) . . ?
O4 Re1 N1 76.65(10) . . ?
N1 Re1 N2 83.24(11) . . ?
C1 Re1 N2 94.26(14) . . ?
C1 Re1 O4 92.68(13) . . ?
C1 Re1 N1 169.24(13) . . ?
C3 Re1 N2 177.46(12) . . ?
C3 Re1 O4 96.95(13) . . ?
C3 Re1 N1 94.28(13) . . ?
C3 Re1 C1 88.28(16) . . ?
N1 C12 C7 122.3(3) . . ?
N1 C12 C11 116.3(3) . . ?
C7 C12 C11 121.3(3) . . ?
C4 C5 H5 120.3 . . ?
C6 C5 H5 120.3 . . ?
C6 C5 C4 119.3(3) . . ?
O2 C2 Re1 177.4(3) . . ?
C20 C21 H21 120.1 . . ?
C20 C21 C16 119.7(5) . . ?
C16 C21 H21 120.1 . . ?
C15 C14 H14 127.2 . . ?
C13 C14 H14 127.2 . . ?
C13 C14 C15 105.7(3) . . ?
C21 C20 H20 119.8 . . ?
C19 C20 C21 120.3(5) . . ?
C19 C20 H20 119.8 . . ?
C17 C18 H18 120.1 . . ?
C19 C18 H18 120.1 . . ?
C19 C18 C17 119.9(6) . . ?
C22 O5 H5A 104(3) . . ?
N3 N2 Re1 123.6(2) . . ?
C15 N2 Re1 131.0(3) . . ?
C15 N2 N3 105.3(3) . . ?
C11 O4 Re1 115.5(2) . . ?
C5 C4 H4 118.8 . . ?
N1 C4 C5 122.4(4) . . ?
N1 C4 H4 118.8 . . ?
C12 N1 Re1 113.4(2) . . ?
C4 N1 Re1 128.0(3) . . ?
C4 N1 C12 118.6(3) . . ?
N2 N3 H3 122(3) . . ?
C13 N3 N2 111.6(3) . . ?
C13 N3 H3 126(3) . . ?
C12 C7 C8 118.4(3) . . ?
C12 C7 C6 116.9(3) . . ?
C6 C7 C8 124.6(3) . . ?
O1 C1 Re1 175.0(3) . . ?
C14 C15 H15 124.6 . . ?
N2 C15 C14 110.9(3) . . ?
N2 C15 H15 124.6 . . ?
C7 C8 H8 120.2 . . ?
C9 C8 C7 119.7(3) . . ?
C9 C8 H8 120.2 . . ?
C5 C6 C7 120.4(3) . . ?
C5 C6 H6 119.8 . . ?
C7 C6 H6 119.8 . . ?
C14 C13 C16 131.9(4) . . ?
N3 C13 C14 106.5(3) . . ?
N3 C13 C16 121.5(4) . . ?
O4 C11 C12 118.1(3) . . ?
O4 C11 C10 123.5(3) . . ?
C10 C11 C12 118.4(3) . . ?
C8 C9 H9 119.0 . . ?
C8 C9 C10 122.0(3) . . ?
C10 C9 H9 119.0 . . ?
C18 C17 H17 120.1 . . ?
C16 C17 C18 119.8(5) . . ?
C16 C17 H17 120.1 . . ?
C11 C10 C9 120.1(3) . . ?
C11 C10 H10 119.9 . . ?
C9 C10 H10 119.9 . . ?
C20 C19 C18 120.5(5) . . ?
C20 C19 H19 119.7 . . ?
C18 C19 H19 119.7 . . ?
C21 C16 C13 119.2(4) . . ?
C17 C16 C21 119.8(4) . . ?
C17 C16 C13 121.0(4) . . ?
O3 C3 Re1 178.5(3) . . ?
O5 C22 H22A 109.5 . . ?
O5 C22 H22B 109.5 . . ?
O5 C22 H22C 109.5 . . ?
H22A C22 H22B 109.5 . . ?
H22A C22 H22C 109.5 . . ?
H22B C22 H22C 109.5 . . ?

loop_
_geom_bond_atom_site_label_1
_geom_bond_atom_site_label_2
_geom_bond_distance
_geom_bond_site_symmetry_2
_geom_bond_publ_flag
Re1 C2 1.914(4) . ?
Re1 N2 2.186(3) . ?
Re1 O4 2.127(2) . ?
Re1 N1 2.171(3) . ?
Re1 C1 1.937(4) . ?
Re1 C3 1.916(4) . ?
C12 N1 1.375(5) . ?
C12 C7 1.411(5) . ?
C12 C11 1.427(5) . ?
C5 H5 0.9500 . ?
C5 C4 1.409(5) . ?
C5 C6 1.360(6) . ?
C2 O2 1.156(5) . ?
C21 H21 0.9500 . ?
C21 C20 1.390(7) . ?
C21 C16 1.399(6) . ?
C14 H14 0.9500 . ?
C14 C15 1.387(6) . ?
C14 C13 1.377(6) . ?
C20 H20 0.9500 . ?
C20 C19 1.380(9) . ?
C18 H18 0.9500 . ?
C18 C17 1.400(7) . ?
C18 C19 1.381(9) . ?
O5 C22 1.417(6) . ?
O5 H5A 0.855(19) . ?
N2 N3 1.355(4) . ?
N2 C15 1.331(5) . ?
O4 C11 1.334(4) . ?
O3 C3 1.152(5) . ?
C4 H4 0.9500 . ?
C4 N1 1.327(5) . ?
N3 C13 1.348(5) . ?
N3 H3 0.853(19) . ?
O1 C1 1.143(5) . ?
C7 C8 1.417(5) . ?
C7 C6 1.411(5) . ?
C15 H15 0.9500 . ?
C8 H8 0.9500 . ?
C8 C9 1.365(6) . ?
C6 H6 0.9500 . ?
C13 C16 1.472(5) . ?
C11 C10 1.375(5) . ?
C9 H9 0.9500 . ?
C9 C10 1.414(5) . ?
C17 H17 0.9500 . ?
C17 C16 1.391(7) . ?
C10 H10 0.9500 . ?
C19 H19 0.9500 . ?
C22 H22A 0.9800 . ?
C22 H22B 0.9800 . ?
C22 H22C 0.9800 . ?

loop_
_geom_hbond_atom_site_label_D
_geom_hbond_atom_site_label_H
_geom_hbond_atom_site_label_A
_geom_hbond_distance_DH
_geom_hbond_distance_HA
_geom_hbond_distance_DA
_geom_hbond_angle_DHA
_geom_hbond_site_symmetry_A
_geom_hbond_publ_flag
C5 H5 O4 0.95 2.55 3.100(4) 117.3 1_655 yes
O5 H5A O4 0.855(19) 1.86(3) 2.646(4) 152(4) . yes
N3 H3 O5 0.853(19) 1.94(2) 2.758(4) 160(4) . yes

loop_
_geom_torsion_atom_site_label_1
_geom_torsion_atom_site_label_2
_geom_torsion_atom_site_label_3
_geom_torsion_atom_site_label_4
_geom_torsion
_geom_torsion_site_symmetry_1
_geom_torsion_site_symmetry_2
_geom_torsion_site_symmetry_3
_geom_torsion_site_symmetry_4
_geom_torsion_publ_flag
Re1 N2 N3 C13 178.9(2) . . . . ?
Re1 N2 C15 C14 -178.8(3) . . . . ?
Re1 O4 C11 C12 0.5(4) . . . . ?
Re1 O4 C11 C10 179.4(3) . . . . ?
C12 C7 C8 C9 0.3(5) . . . . ?
C12 C7 C6 C5 0.6(5) . . . . ?
C12 C11 C10 C9 -0.1(5) . . . . ?
C5 C4 N1 Re1 -178.9(3) . . . . ?
C5 C4 N1 C12 1.7(5) . . . . ?
C21 C20 C19 C18 -0.8(8) . . . . ?
C14 C13 C16 C21 31.9(7) . . . . ?
C14 C13 C16 C17 -148.9(5) . . . . ?
C20 C21 C16 C13 179.7(4) . . . . ?
C20 C21 C16 C17 0.5(6) . . . . ?
C18 C17 C16 C21 -0.1(7) . . . . ?
C18 C17 C16 C13 -179.3(4) . . . . ?
N2 N3 C13 C14 -0.1(4) . . . . ?
N2 N3 C13 C16 -179.9(3) . . . . ?
O4 C11 C10 C9 -179.0(3) . . . . ?
C4 C5 C6 C7 0.3(5) . . . . ?
N1 C12 C7 C8 178.4(3) . . . . ?
N1 C12 C7 C6 -0.4(5) . . . . ?
N1 C12 C11 O4 0.4(5) . . . . ?
N1 C12 C11 C10 -178.6(3) . . . . ?
N3 N2 C15 C14 -0.3(5) . . . . ?
N3 C13 C16 C21 -148.4(4) . . . . ?
N3 C13 C16 C17 30.7(6) . . . . ?
C7 C12 N1 Re1 179.8(3) . . . . ?
C7 C12 N1 C4 -0.7(5) . . . . ?
C7 C12 C11 O4 179.6(3) . . . . ?
C7 C12 C11 C10 0.6(5) . . . . ?
C7 C8 C9 C10 0.2(6) . . . . ?
C15 C14 C13 N3 0.0(5) . . . . ?
C15 C14 C13 C16 179.7(4) . . . . ?
C15 N2 N3 C13 0.2(4) . . . . ?
C8 C7 C6 C5 -178.1(3) . . . . ?
C8 C9 C10 C11 -0.3(6) . . . . ?
C6 C5 C4 N1 -1.5(5) . . . . ?
C6 C7 C8 C9 179.0(3) . . . . ?
C13 C14 C15 N2 0.2(5) . . . . ?
C11 C12 N1 Re1 -1.0(4) . . . . ?
C11 C12 N1 C4 178.5(3) . . . . ?
C11 C12 C7 C8 -0.7(5) . . . . ?
C11 C12 C7 C6 -179.6(3) . . . . ?
C17 C18 C19 C20 1.2(8) . . . . ?
C19 C18 C17 C16 -0.7(8) . . . . ?
C16 C21 C20 C19 -0.1(7) . . . . ?
